data_7061664
loop_
_publ_author_name
'Zhang, Xiya'
'Lin, Xiangyang'

_publ_section_title
;
 Simple methods for the introduction of nitrate ester, amino and
 diazo-oxide substituents into dinitromethylpyrazole
;
_journal_issue 29
_journal_name_full 'New Journal of Chemistry'
_journal_page_first 14186
_journal_page_last 14191
_journal_paper_doi 10.1039/D2NJ02078E
_journal_volume 46
_journal_year 2022
_chemical_formula_moiety 'C4 H N7 O7'
_chemical_formula_sum 'C4 H N7 O7'
_chemical_formula_weight 259.096
_space_group_crystal_system monoclinic
_space_group_IT_number 14
_space_group_name_Hall '-P 2ybc'
_space_group_name_H-M_alt 'P 1 21/c 1'
_symmetry_Int_Tables_number 14
_audit_creation_date 2022-05-22
_audit_creation_method
;
Olex2 1.5
(compiled 2021.08.20 svn.r13c46975 for OlexSys, GUI svn.r6394)
;
_audit_update_record
;
2022-05-22 deposited with the CCDC.	2022-06-24 downloaded from the CCDC.
;
_cell_angle_alpha 90
_cell_angle_beta 93.876(2)
_cell_angle_gamma 90
_cell_formula_units_Z 4
_cell_length_a 5.4325(3)
_cell_length_b 13.6955(8)
_cell_length_c 12.3557(7)
_cell_measurement_reflns_used 2309
_cell_measurement_temperature 150
_cell_measurement_theta_max 26.20
_cell_measurement_theta_min 2.97
_cell_volume 917.17(9)
_computing_cell_refinement 'SAINT V8.40A (Bruker, 2019)'
_computing_data_reduction 'SAINT V8.40A (Bruker, 2019)'
_computing_molecular_graphics 'Olex2 1.5 (Dolomanov et al., 2009)'
_computing_publication_material 'Olex2 1.5 (Dolomanov et al., 2009)'
_computing_structure_refinement 'olex2.refine 1.5 (Bourhis et al., 2015)'
_computing_structure_solution 'ShelXT (Sheldrick, 2015)'
_diffrn_ambient_temperature 150.00
_diffrn_measured_fraction_theta_full 0.9874
_diffrn_measured_fraction_theta_max 0.9788
_diffrn_measurement_device_type 'Bruker APEX-II CCD'
_diffrn_measurement_method '\f and \w scans'
_diffrn_radiation_type 'Mo K\a'
_diffrn_radiation_wavelength 0.71073
_diffrn_reflns_av_R_equivalents 0.0405
_diffrn_reflns_av_unetI/netI 0.0392
_diffrn_reflns_Laue_measured_fraction_full 0.9874
_diffrn_reflns_Laue_measured_fraction_max 0.9788
_diffrn_reflns_limit_h_max 6
_diffrn_reflns_limit_h_min -6
_diffrn_reflns_limit_k_max 16
_diffrn_reflns_limit_k_min -17
_diffrn_reflns_limit_l_max 14
_diffrn_reflns_limit_l_min -15
_diffrn_reflns_number 6875
_diffrn_reflns_point_group_measured_fraction_full 0.9874
_diffrn_reflns_point_group_measured_fraction_max 0.9788
_diffrn_reflns_theta_full 25.2417
_diffrn_reflns_theta_max 26.43
_diffrn_reflns_theta_min 2.22
_diffrn_source_current 1.4
_diffrn_source_power 0.07
_diffrn_source_voltage 50.0
_diffrn_standards_number 0
_exptl_absorpt_coefficient_mu 0.179
_exptl_absorpt_correction_T_max 0.7454
_exptl_absorpt_correction_T_min 0.6566
_exptl_absorpt_correction_type none
_exptl_absorpt_process_details
;
SADABS-2016/2 (Bruker,2016/2) was used for absorption correction.
wR2(int) was 0.0697 before and 0.0464 after correction.
The Ratio of minimum to maximum transmission is 0.8809.
The \l/2 correction factor is Not present.
;
_exptl_crystal_colour colourless
_exptl_crystal_colour_primary colourless
_exptl_crystal_density_diffrn 1.876
_exptl_crystal_description block
_exptl_crystal_F_000 520.382
_exptl_crystal_size_max 0.15
_exptl_crystal_size_mid 0.08
_exptl_crystal_size_min 0.05
_refine_diff_density_max 0.3288
_refine_diff_density_min -0.3071
_refine_diff_density_rms 0.0772
_refine_ls_d_res_high 0.7984
_refine_ls_d_res_low 9.1624
_refine_ls_goodness_of_fit_ref 1.0825
_refine_ls_hydrogen_treatment constr
_refine_ls_matrix_type full
_refine_ls_number_constraints 2
_refine_ls_number_parameters 163
_refine_ls_number_reflns 1848
_refine_ls_number_restraints 0
_refine_ls_restrained_S_all 1.0825
_refine_ls_R_factor_all 0.0576
_refine_ls_R_factor_gt 0.0387
_refine_ls_shift/su_max -0.0005
_refine_ls_shift/su_mean 0.0001
_refine_ls_structure_factor_coef Fsqd
_refine_ls_weighting_details 'w=1/[\s^2^(Fo^2^)+(0.0340P)^2^+0.3513P] where P=(Fo^2^+2Fc^2^)/3'
_refine_ls_weighting_scheme calc
_refine_ls_wR_factor_gt 0.0814
_refine_ls_wR_factor_ref 0.0938
_reflns_Friedel_coverage 0.0
_reflns_limit_h_max 6
_reflns_limit_h_min -6
_reflns_limit_k_max 17
_reflns_limit_k_min 0
_reflns_limit_l_max 15
_reflns_limit_l_min 0
_reflns_number_gt 1456
_reflns_number_total 1848
_reflns_threshold_expression I>=2u(I)
_cod_data_source_file d2nj02078e2.cif
_cod_data_source_block mo_20211345_0m
_cod_database_code 7061664
_olex2_refinement_description
;
1.a Ternary CH refined with riding coordinates:
 C1(H1)
;
_olex2_submission_special_instructions 'No special instructions were received'

loop_
_space_group_symop_id
_space_group_symop_operation_xyz
1 x,y,z
2 -x,y+1/2,-z+1/2
3 -x,-y,-z
4 x,-y-1/2,z-1/2

loop_
_atom_site_label
_atom_site_type_symbol
_atom_site_fract_x
_atom_site_fract_y
_atom_site_fract_z
_atom_site_U_iso_or_equiv
_atom_site_adp_type
_atom_site_occupancy
_atom_site_refinement_flags_posn
O7 O 1.0264(2) 0.47916(10) 0.38254(11) 0.0266(3) Uani 1.000000 .
O4 O 0.6415(3) 0.17095(10) 0.55748(12) 0.0334(4) Uani 1.000000 .
O1 O 0.2026(3) 0.43817(11) 0.13693(12) 0.0363(4) Uani 1.000000 .
O6 O 0.7142(3) 0.34242(11) 0.69136(12) 0.0366(4) Uani 1.000000 .
O5 O 0.4295(3) 0.38867(12) 0.57097(13) 0.0419(4) Uani 1.000000 .
N3 N 0.7202(3) 0.36277(11) 0.40823(12) 0.0234(4) Uani 1.000000 .
O2 O 0.1331(3) 0.29497(12) 0.20474(13) 0.0437(4) Uani 1.000000 .
N1 N 0.5024(3) 0.32815(11) 0.35721(13) 0.0243(4) Uani 1.000000 .
N5 N 0.6311(3) 0.35494(12) 0.59895(14) 0.0266(4) Uani 1.000000 .
N4 N 0.7854(3) 0.21372(12) 0.50357(13) 0.0263(4) Uani 1.000000 .
N2 N 0.2513(3) 0.37038(13) 0.19937(13) 0.0284(4) Uani 1.000000 .
O3 O 0.9211(3) 0.17784(11) 0.44120(13) 0.0477(5) Uani 1.000000 .
N6 N 0.6647(3) 0.52420(13) 0.18921(14) 0.0282(4) Uani 1.000000 .
C4 C 0.8318(3) 0.44103(13) 0.35432(15) 0.0214(4) Uani 1.000000 .
C2 C 0.4677(3) 0.38333(13) 0.27305(15) 0.0220(4) Uani 1.000000 .
C1 C 0.7976(3) 0.32520(13) 0.50981(15) 0.0228(4) Uani 1.000000 .
H1 H 0.9709(3) 0.34631(13) 0.52988(15) 0.0274(5) Uiso 1.000000 R
N7 N 0.6735(3) 0.58325(15) 0.12843(16) 0.0432(5) Uani 1.000000 .
C3 C 0.6538(3) 0.45431(13) 0.26381(15) 0.0226(4) Uani 1.000000 .

loop_
_atom_site_aniso_label
_atom_site_aniso_U_11
_atom_site_aniso_U_22
_atom_site_aniso_U_33
_atom_site_aniso_U_12
_atom_site_aniso_U_13
_atom_site_aniso_U_23
O7 0.0218(7) 0.0318(7) 0.0261(8) -0.0053(6) 0.0010(6) -0.0024(6)
O4 0.0371(8) 0.0312(8) 0.0319(8) -0.0058(6) 0.0018(7) 0.0046(6)
O1 0.0332(8) 0.0456(9) 0.0291(8) 0.0045(7) -0.0061(7) 0.0072(7)
O6 0.0480(9) 0.0410(9) 0.0209(8) 0.0048(7) 0.0034(7) 0.0004(7)
O5 0.0309(8) 0.0529(10) 0.0417(10) 0.0146(7) -0.0002(7) -0.0129(8)
N3 0.0206(8) 0.0279(9) 0.0208(9) -0.0040(6) -0.0045(7) 0.0032(7)
O2 0.0363(9) 0.0485(10) 0.0445(10) -0.0172(7) -0.0097(7) 0.0044(8)
N1 0.0203(8) 0.0270(9) 0.0253(9) -0.0023(6) -0.0007(7) -0.0006(7)
N5 0.0295(9) 0.0246(9) 0.0260(10) 0.0001(7) 0.0034(8) -0.0040(7)
N4 0.0297(9) 0.0277(9) 0.0212(9) 0.0054(7) -0.0011(8) 0.0012(7)
N2 0.0235(8) 0.0389(10) 0.0224(9) -0.0005(7) -0.0011(7) -0.0006(8)
O3 0.0616(11) 0.0401(9) 0.0440(10) 0.0181(8) 0.0218(9) -0.0024(8)
N6 0.0257(9) 0.0333(10) 0.0257(9) -0.0005(7) 0.0019(7) 0.0024(8)
C4 0.0221(9) 0.0226(10) 0.0199(10) 0.0018(7) 0.0039(8) -0.0028(8)
C2 0.0210(9) 0.0245(10) 0.0205(10) 0.0012(7) 0.0008(8) -0.0028(8)
C1 0.0221(9) 0.0258(10) 0.0206(10) 0.0021(8) 0.0017(8) 0.0008(8)
N7 0.0386(11) 0.0487(12) 0.0418(12) -0.0053(9) 0.0003(9) 0.0177(10)
C3 0.0239(10) 0.0243(10) 0.0197(10) -0.0005(7) 0.0025(8) 0.0019(8)

loop_
_atom_type_symbol
_atom_type_scat_dispersion_real
_atom_type_scat_dispersion_imag
_atom_type_scat_Cromer_Mann_a1
_atom_type_scat_Cromer_Mann_a2
_atom_type_scat_Cromer_Mann_a3
_atom_type_scat_Cromer_Mann_a4
_atom_type_scat_Cromer_Mann_b1
_atom_type_scat_Cromer_Mann_b2
_atom_type_scat_Cromer_Mann_b3
_atom_type_scat_Cromer_Mann_b4
_atom_type_scat_Cromer_Mann_c
_atom_type_scat_source
_atom_type_scat_dispersion_source
C 0.00347 0.00161 2.31000 1.02000 1.58860 0.86500 20.84390 10.20750 0.56870 51.65120 0.21560 'International Tables Volume C Table 6.1.1.4 (pp. 500-502)' 'Henke, Gullikson and Davis, At. Data and Nucl. Data Tables, 1993, 54, 2'
H 0.00000 0.00000 0.49300 0.32291 0.14019 0.04081 10.51090 26.12570 3.14236 57.79970 0.00304 'International Tables Volume C Table 6.1.1.4 (pp. 500-502)' 'Henke, Gullikson and Davis, At. Data and Nucl. Data Tables, 1993, 54, 2'
N 0.00653 0.00323 12.21260 3.13220 2.01250 1.16630 0.00570 9.89330 28.99750 0.58260 -11.52900 'International Tables Volume C Table 6.1.1.4 (pp. 500-502)' 'Henke, Gullikson and Davis, At. Data and Nucl. Data Tables, 1993, 54, 2'
O 0.01158 0.00611 3.04850 2.28680 1.54630 0.86700 13.27710 5.70110 0.32390 32.90890 0.25080 'International Tables Volume C Table 6.1.1.4 (pp. 500-502)' 'Henke, Gullikson and Davis, At. Data and Nucl. Data Tables, 1993, 54, 2'

loop_
_geom_angle_atom_site_label_1
_geom_angle_atom_site_label_2
_geom_angle_atom_site_label_3
_geom_angle
_geom_angle_site_symmetry_1
_geom_angle_site_symmetry_3
_geom_angle_publ_flag
C4 N3 N1 115.05(15) . . ?
C1 N3 N1 118.62(15) . . ?
C1 N3 C4 126.06(16) . . ?
C2 N1 N3 103.89(15) . . ?
O5 N5 O6 126.33(17) . . ?
C1 N5 O6 116.16(16) . . ?
C1 N5 O5 117.51(16) . . ?
O3 N4 O4 126.80(18) . . ?
C1 N4 O4 118.81(15) . . ?
C1 N4 O3 114.36(16) . . ?
O2 N2 O1 125.70(17) . . ?
C2 N2 O1 115.79(16) . . ?
C2 N2 O2 118.51(16) . . ?
C3 N6 N7 179.0(2) . . ?
N3 C4 O7 125.70(17) . . ?
C3 C4 O7 134.24(17) . . ?
C3 C4 N3 100.03(15) . . ?
N2 C2 N1 120.24(16) . . ?
C3 C2 N1 113.72(16) . . ?
C3 C2 N2 126.04(17) . . ?
N5 C1 N3 113.18(15) . . ?
N4 C1 N3 108.27(15) . . ?
N4 C1 N5 106.08(14) . . ?
H1 C1 N3 109.74(10) . . ?
H1 C1 N5 109.74(10) . . ?
H1 C1 N4 109.74(9) . . ?
C4 C3 N6 124.69(17) . . ?
C2 C3 N6 127.99(17) . . ?
C2 C3 C4 107.28(16) . . ?

loop_
_geom_bond_atom_site_label_1
_geom_bond_atom_site_label_2
_geom_bond_distance
_geom_bond_site_symmetry_2
_geom_bond_publ_flag
O7 C4 1.209(2) . ?
O4 N4 1.212(2) . ?
O1 N2 1.225(2) . ?
O6 N5 1.211(2) . ?
O5 N5 1.217(2) . ?
N3 N1 1.386(2) . ?
N3 C4 1.419(2) . ?
N3 C1 1.395(2) . ?
O2 N2 1.221(2) . ?
N1 C2 1.289(2) . ?
N5 C1 1.527(2) . ?
N4 O3 1.206(2) . ?
N4 C1 1.530(2) . ?
N2 C2 1.448(2) . ?
N6 N7 1.107(2) . ?
N6 C3 1.333(2) . ?
C4 C3 1.440(3) . ?
C2 C3 1.413(2) . ?
C1 H1 1.0000 . ?
